data_4321870
loop_
_publ_author_name
'Ferida S. McQuillan'
'Hongli Chen'
'Thomas A. Hamor'
'Christopher J. Jones'
'Helen A. Jones'
'R. Peter Sidebotham'

_publ_section_title
;
 Stereoselectivity in the Formation of Metallomacrocycles from
 [Mo(NO){HB(3,5-Me2C3HN2)3}I2] and Ditopic Proligands: The X-ray Crystal
 Structures of anti-[[Mo(NO){HB(3,5-Me2C3HN2)3}{1,4-(OCH2)2C6H4}]2.4CHCl3,
 syn-[Mo(NO){HB(3,5-Me2C3HN2)3}{1,4-(OCH2)2C6H4}]2.2CH2Cl2, and
 anti-[Mo(NO){HB(3,5-Me2C3HN2)3}{(4-OC6H4)2CH2}]2.2CHCl3.CH2Cl2
;
_journal_name_full 'Inorganic Chemistry'
_journal_page_first 1555
_journal_page_last 1562
_journal_paper_doi 10.1021/ic981010s
_journal_volume 38
_journal_year 1999
_chemical_formula_sum 'C50 H64 B2 Cl12 Mo2 N14 O6'
_chemical_formula_weight 1596.05
_chemical_name_systematic
; 
 ? 
;
_space_group_IT_number 2
_symmetry_cell_setting triclinic
_symmetry_space_group_name_Hall '-P 1'
_symmetry_space_group_name_H-M 'P -1'
_atom_sites_solution_hydrogens geom
_atom_sites_solution_primary direct
_atom_sites_solution_secondary difmap
_audit_creation_method SHELXL
_cell_angle_alpha 102.310(10)
_cell_angle_beta 109.320(10)
_cell_angle_gamma 82.080(10)
_cell_formula_units_Z 1
_cell_length_a 11.967(3)
_cell_length_b 18.004(2)
_cell_length_c 8.740(2)
_cell_measurement_reflns_used 9359
_cell_measurement_temperature 294(2)
_cell_measurement_theta_max 25.29
_cell_measurement_theta_min 1.16
_cell_volume 1731.5(6)
_computing_cell_refinement
;
 Unit cell dimensions by post refinement of the full data set
;
_computing_molecular_graphics ORTEP
_computing_structure_refinement SHELXL-93
_computing_structure_solution TEXSAN
_diffrn_ambient_temperature 294(2)
_diffrn_measurement_device 'Rigaku area detector diffractometer'
_diffrn_radiation_monochromator graphite
_diffrn_radiation_source 'rotating anode'
_diffrn_radiation_type MoKa
_diffrn_radiation_wavelength 0.7107
_diffrn_reflns_av_R_equivalents 0.0437
_diffrn_reflns_av_sigmaI/netI 0.1984
_diffrn_reflns_limit_h_max 14
_diffrn_reflns_limit_h_min -14
_diffrn_reflns_limit_k_max 21
_diffrn_reflns_limit_k_min -21
_diffrn_reflns_limit_l_max 9
_diffrn_reflns_limit_l_min -10
_diffrn_reflns_number '9359 [I>0.5sigma(I)]'
_diffrn_reflns_theta_max 25.29
_diffrn_reflns_theta_min 1.16
_exptl_absorpt_coefficient_mu 0.880
_exptl_crystal_density_diffrn 1.531
_exptl_crystal_F_000 808
_exptl_crystal_size_max 0.5
_exptl_crystal_size_mid 0.3
_exptl_crystal_size_min 0.3
_refine_diff_density_max 0.657
_refine_diff_density_min -0.718
_refine_diff_density_rms 0.076
_refine_ls_extinction_method none
_refine_ls_goodness_of_fit_all 0.743
_refine_ls_goodness_of_fit_obs 0.729
_refine_ls_matrix_type full
_refine_ls_number_parameters 388
_refine_ls_number_reflns 5047
_refine_ls_number_restraints 0
_refine_ls_restrained_S_all 0.743
_refine_ls_restrained_S_obs 0.729
_refine_ls_R_factor_all 0.0579
_refine_ls_R_factor_obs 0.0522
_refine_ls_shift/esd_max 0.001
_refine_ls_shift/esd_mean 0.000
_refine_ls_structure_factor_coef Fsqd
_refine_ls_weighting_details 'w=1/[s^2^(Fo^2^)+( 0.0500P)^2^+0.2000P] where P=(Fo^2^+2Fc^2^)/3'
_refine_ls_weighting_scheme calc
_refine_ls_wR_factor_all 0.1699
_refine_ls_wR_factor_obs 0.1606
_reflns_number_observed 4666
_reflns_number_total '5047 [I>0.5sigma(I)]'
_reflns_observed_criterion >2sigma(I)
_cod_data_source_file ic981010s_1.cif
_cod_data_source_block 2a
_cod_depositor_comments
;
The following automatic conversions were performed:

'_refine_ls_weighting_scheme' value 'calc w=1/[s^2^(Fo^2^)+(
0.0500P)^2^+0.2000P] where P=(Fo^2^+2Fc^2^)/3' was changed to 'calc'.
New tag '_refine_ls_weighting_details' was created. The value of the
new tag was set to 'w=1/[s^2^(Fo^2^)+( 0.0500P)^2^+0.2000P] where
P=(Fo^2^+2Fc^2^)/3'.

Automatic conversion script
Id: cif_fix_values 3143 2015-03-26 13:38:13Z robertas 
;
_cod_database_code 4321870

loop_
_symmetry_equiv_pos_as_xyz
'x, y, z'
'-x, -y, -z'

loop_
_atom_site_aniso_label
_atom_site_aniso_U_11
_atom_site_aniso_U_22
_atom_site_aniso_U_33
_atom_site_aniso_U_23
_atom_site_aniso_U_13
_atom_site_aniso_U_12
Mo1 0.0407(3) 0.0341(2) 0.0382(3) 0.0114(2) 0.0092(2) 0.0038(2)
Cl1 0.132(2) 0.237(4) 0.085(2) 0.021(2) 0.035(2) -0.072(2)
Cl2 0.161(3) 0.143(2) 0.114(2) 0.051(2) 0.057(2) -0.013(2)
Cl3 0.121(2) 0.134(3) 0.207(4) -0.015(2) -0.021(2) 0.025(2)
Cl4 0.143(2) 0.110(2) 0.212(3) -0.018(2) 0.097(3) -0.033(2)
Cl5 0.0928(15) 0.123(2) 0.103(2) 0.0062(13) 0.0212(13) -0.0164(13)
Cl6 0.208(4) 0.299(6) 0.149(3) 0.128(4) 0.100(3) 0.100(4)
O1 0.086(3) 0.078(3) 0.065(3) -0.015(2) 0.022(3) 0.016(2)
O2 0.048(2) 0.038(2) 0.048(2) 0.0123(14) 0.015(2) 0.0029(14)
O3 0.047(2) 0.042(2) 0.044(2) 0.0159(14) 0.008(2) 0.0082(14)
N1 0.054(3) 0.045(2) 0.050(2) 0.009(2) 0.007(2) 0.007(2)
N2 0.045(2) 0.039(2) 0.041(2) 0.008(2) 0.017(2) 0.007(2)
N3 0.050(2) 0.037(2) 0.048(2) 0.006(2) 0.017(2) 0.003(2)
N4 0.040(2) 0.047(2) 0.047(2) 0.016(2) 0.016(2) 0.001(2)
N5 0.052(3) 0.041(2) 0.054(2) 0.016(2) 0.010(2) -0.005(2)
N6 0.040(2) 0.038(2) 0.041(2) 0.013(2) 0.011(2) 0.005(2)
N7 0.047(2) 0.039(2) 0.052(2) 0.018(2) 0.010(2) 0.006(2)
C1 0.078(4) 0.071(4) 0.056(3) 0.024(3) 0.030(3) 0.018(3)
C2 0.059(3) 0.053(3) 0.045(3) 0.008(2) 0.017(3) 0.000(2)
C3 0.097(5) 0.067(4) 0.052(3) 0.004(3) 0.032(4) 0.004(3)
C4 0.073(4) 0.050(3) 0.063(3) 0.005(3) 0.033(3) 0.014(3)
C5 0.165(9) 0.062(4) 0.091(6) 0.015(4) 0.056(6) 0.031(5)
C6 0.054(3) 0.083(4) 0.061(3) 0.019(3) 0.033(3) 0.007(3)
C7 0.050(3) 0.068(4) 0.047(3) 0.017(3) 0.016(3) -0.005(3)
C8 0.075(4) 0.066(4) 0.074(4) 0.024(3) 0.030(4) -0.016(3)
C9 0.075(4) 0.048(3) 0.067(4) 0.018(3) 0.018(3) -0.018(3)
C10 0.116(6) 0.049(4) 0.133(7) 0.028(4) 0.061(6) -0.013(4)
C11 0.075(5) 0.068(4) 0.116(6) 0.034(4) -0.009(4) 0.025(4)
C12 0.053(3) 0.052(3) 0.066(4) 0.024(3) 0.006(3) 0.010(3)
C13 0.049(3) 0.067(4) 0.057(3) 0.020(3) -0.001(3) 0.006(3)
C14 0.048(3) 0.050(3) 0.045(3) 0.017(2) 0.001(2) -0.005(2)
C15 0.062(3) 0.058(3) 0.049(3) 0.003(2) 0.010(3) -0.004(3)
C16 0.061(3) 0.047(3) 0.058(3) 0.027(2) -0.001(3) -0.010(2)
C17 0.049(3) 0.037(2) 0.047(3) 0.010(2) 0.004(2) -0.008(2)
C18 0.037(3) 0.065(4) 0.073(4) 0.032(3) 0.003(3) -0.001(2)
C19 0.045(3) 0.061(3) 0.064(3) 0.031(3) 0.012(3) 0.002(2)
C20 0.046(3) 0.041(3) 0.048(3) 0.017(2) 0.003(2) 0.004(2)
C21 0.056(3) 0.082(4) 0.077(4) 0.038(3) 0.040(3) 0.033(3)
C22 0.062(3) 0.073(4) 0.057(3) 0.027(3) 0.032(3) 0.021(3)
C23 0.050(3) 0.065(4) 0.058(3) 0.028(3) 0.014(3) 0.022(3)
C24 0.088(5) 0.094(6) 0.098(6) 0.001(4) 0.025(5) -0.037(5)
C25 0.064(4) 0.133(7) 0.086(5) 0.017(5) 0.030(4) 0.002(4)
B1 0.048(3) 0.034(3) 0.052(3) 0.012(2) 0.018(3) 0.005(2)

loop_
_atom_site_label
_atom_site_type_symbol
_atom_site_fract_x
_atom_site_fract_y
_atom_site_fract_z
_atom_site_U_iso_or_equiv
_atom_site_thermal_displace_type
_atom_site_occupancy
_atom_site_calc_flag
_atom_site_refinement_flags
_atom_site_disorder_group
Mo1 Mo 0.31796(4) 0.17823(2) 0.14909(5) 0.0383(2) Uani 1 d . .
Cl1 Cl 0.6927(3) 0.3272(2) 0.4268(3) 0.1467(12) Uani 1 d . .
Cl2 Cl 0.6568(3) 0.2949(2) 0.7054(4) 0.1312(10) Uani 1 d . .
Cl3 Cl 0.5063(3) 0.4079(2) 0.5427(5) 0.183(2) Uani 1 d . .
Cl4 Cl -0.0989(3) 0.2999(2) 0.1994(5) 0.1493(13) Uani 1 d . .
Cl5 Cl -0.1279(2) 0.1536(2) -0.0033(3) 0.1100(7) Uani 1 d . .
Cl6 Cl -0.0551(4) 0.1649(3) 0.3383(5) 0.205(2) Uani 1 d . .
O1 O 0.3843(5) 0.0636(3) -0.1099(6) 0.0832(15) Uani 1 d . .
O2 O 0.2158(3) 0.1173(2) 0.1891(4) 0.0447(8) Uani 1 d . .
O3 O 0.4632(3) 0.1679(2) 0.3258(4) 0.0458(8) Uani 1 d . .
N1 N 0.3592(4) 0.1103(2) -0.0031(6) 0.0529(11) Uani 1 d . .
N2 N 0.2612(4) 0.2676(2) 0.3363(5) 0.0416(9) Uani 1 d . .
N3 N 0.2218(4) 0.3396(2) 0.3024(5) 0.0454(9) Uani 1 d . .
N4 N 0.3874(4) 0.2741(2) 0.0885(5) 0.0434(9) Uani 1 d . .
N5 N 0.3267(4) 0.3456(2) 0.0985(5) 0.0493(10) Uani 1 d . .
N6 N 0.1598(3) 0.2254(2) -0.0304(5) 0.0402(9) Uani 1 d . .
N7 N 0.1245(4) 0.3019(2) -0.0060(5) 0.0464(10) Uani 1 d . .
C1 C 0.2940(6) 0.2014(4) 0.5722(7) 0.066(2) Uani 1 d . .
C2 C 0.2579(5) 0.2684(3) 0.4884(6) 0.0527(13) Uani 1 d . .
C3 C 0.2169(7) 0.3400(4) 0.5514(8) 0.072(2) Uani 1 d . .
C4 C 0.1949(6) 0.3840(3) 0.4317(8) 0.0618(15) Uani 1 d . .
C5 C 0.1529(10) 0.4661(4) 0.4336(11) 0.106(3) Uani 1 d . .
C6 C 0.5600(5) 0.2135(4) 0.0000(8) 0.063(2) Uani 1 d . .
C7 C 0.4739(5) 0.2781(3) 0.0292(7) 0.0538(13) Uani 1 d . .
C8 C 0.4718(6) 0.3515(4) 0.0013(8) 0.068(2) Uani 1 d . .
C9 C 0.3789(6) 0.3917(3) 0.0453(8) 0.0616(15) Uani 1 d . .
C10 C 0.3335(8) 0.4740(4) 0.0344(12) 0.091(2) Uani 1 d . .
C11 C -0.0345(7) 0.3942(4) -0.1330(11) 0.097(3) Uani 1 d . .
C12 C 0.0275(5) 0.3162(3) -0.1261(7) 0.0591(14) Uani 1 d . .
C13 C -0.0054(5) 0.2496(3) -0.2307(7) 0.0615(15) Uani 1 d . .
C14 C 0.0810(5) 0.1930(3) -0.1711(6) 0.0493(12) Uani 1 d . .
C15 C 0.0877(5) 0.1102(3) -0.2383(7) 0.0592(14) Uani 1 d . .
C16 C 0.1967(5) 0.0391(3) 0.1346(7) 0.0569(14) Uani 1 d . .
C17 C 0.2584(5) -0.0050(3) 0.2721(6) 0.0463(11) Uani 1 d . .
C18 C 0.2055(5) -0.0093(4) 0.3884(8) 0.0594(15) Uani 1 d . .
C19 C 0.2619(5) -0.0475(3) 0.5163(7) 0.0555(13) Uani 1 d . .
C20 C 0.3739(5) -0.0828(3) 0.5334(6) 0.0474(12) Uani 1 d . .
C21 C 0.4257(5) -0.0792(4) 0.4164(8) 0.067(2) Uani 1 d . .
C22 C 0.3682(5) -0.0403(4) 0.2886(7) 0.0606(15) Uani 1 d . .
C23 C 0.4311(5) -0.1208(3) 0.6826(7) 0.0584(14) Uani 1 d . .
C24 C 0.5850(8) 0.3227(5) 0.5190(11) 0.094(2) Uani 1 d . .
C25 C -0.0456(7) 0.2045(6) 0.1836(10) 0.094(2) Uani 1 d . .
B1 B 0.2066(5) 0.3573(3) 0.1315(7) 0.0441(12) Uani 1 d . .
H1B H 0.2475 0.1599 0.5093 0.100 Uiso 1 d . .
H1C H 0.3761 0.1853 0.5838 0.100 Uiso 1 d . .
H1A H 0.2850 0.2139 0.6788 0.100 Uiso 1 d . .
H3 H 0.2047 0.3569 0.6574 0.100 Uiso 1 d . .
H5A H 0.1459 0.4796 0.3300 0.100 Uiso 1 d . .
H5B H 0.2064 0.4976 0.5214 0.100 Uiso 1 d . .
H5C H 0.0749 0.4745 0.4490 0.100 Uiso 1 d . .
H6A H 0.5186 0.1729 -0.0774 0.100 Uiso 1 d . .
H6B H 0.6150 0.2293 -0.0419 0.100 Uiso 1 d . .
H6C H 0.6021 0.1962 0.1008 0.100 Uiso 1 d . .
H8 H 0.5245 0.3709 -0.0406 0.100 Uiso 1 d . .
H10B H 0.3803 0.4983 -0.0064 0.100 Uiso 1 d . .
H10C H 0.2524 0.4770 -0.0371 0.100 Uiso 1 d . .
H10A H 0.3338 0.5024 0.1414 0.100 Uiso 1 d . .
H11A H 0.0169 0.4287 -0.1386 0.100 Uiso 1 d . .
H11B H -0.1032 0.3925 -0.2305 0.100 Uiso 1 d . .
H11C H -0.0605 0.4125 -0.0395 0.100 Uiso 1 d . .
H13 H -0.0719 0.2427 -0.3289 0.100 Uiso 1 d . .
H15A H 0.0830 0.0814 -0.1625 0.100 Uiso 1 d . .
H15B H 0.0235 0.0988 -0.3391 0.100 Uiso 1 d . .
H15C H 0.1607 0.0955 -0.2633 0.100 Uiso 1 d . .
H16A H 0.1143 0.0325 0.0963 0.100 Uiso 1 d . .
H16B H 0.2290 0.0196 0.0455 0.100 Uiso 1 d . .
H18 H 0.1281 0.0151 0.3792 0.100 Uiso 1 d . .
H19 H 0.2235 -0.0489 0.5960 0.100 Uiso 1 d . .
H21 H 0.5034 -0.1025 0.4268 0.100 Uiso 1 d . .
H22 H 0.4068 -0.0387 0.2098 0.100 Uiso 1 d . .
H23B H 0.4499 -0.0824 0.7789 0.100 Uiso 1 d . .
H23 H 0.1790 0.4200 0.1217 0.100 Uiso 1 d . .
H23A H 0.3746 -0.1518 0.6906 0.100 Uiso 1 d . .
H24 H 0.5313 0.2847 0.4481 0.100 Uiso 1 d . .
H25 H 0.0356 0.2017 0.1846 0.100 Uiso 1 d . .

loop_
_atom_type_symbol
_atom_type_description
_atom_type_scat_dispersion_real
_atom_type_scat_dispersion_imag
_atom_type_scat_source
C C 0.0033 0.0016 'International Tables Vol C Tables 4.2.6.8 and 6.1.1.4'
H H 0.0000 0.0000 'International Tables Vol C Tables 4.2.6.8 and 6.1.1.4'
O O 0.0106 0.0060 'International Tables Vol C Tables 4.2.6.8 and 6.1.1.4'
N N 0.0061 0.0033 'International Tables Vol C Tables 4.2.6.8 and 6.1.1.4'
B B 0.0013 0.0007 'International Tables Vol C Tables 4.2.6.8 and 6.1.1.4'
Cl Cl 0.1484 0.1585 'International Tables Vol C Tables 4.2.6.8 and 6.1.1.4'
Mo Mo -1.6832 0.6857 'International Tables Vol C Tables 4.2.6.8 and 6.1.1.4'

loop_
_geom_angle_atom_site_label_1
_geom_angle_atom_site_label_2
_geom_angle_atom_site_label_3
_geom_angle
_geom_angle_site_symmetry_1
_geom_angle_site_symmetry_3
_geom_angle_publ_flag
N1 Mo1 O2 97.1(2) . . ?
N1 Mo1 O3 97.0(2) . . ?
O2 Mo1 O3 102.84(15) . . ?
N1 Mo1 N6 93.7(2) . . ?
O2 Mo1 N6 88.23(14) . . ?
O3 Mo1 N6 163.43(14) . . ?
N1 Mo1 N4 93.2(2) . . ?
O2 Mo1 N4 162.32(14) . . ?
O3 Mo1 N4 90.14(15) . . ?
N6 Mo1 N4 76.69(14) . . ?
N1 Mo1 N2 177.9(2) . . ?
O2 Mo1 N2 83.62(15) . . ?
O3 Mo1 N2 84.78(15) . . ?
N6 Mo1 N2 84.25(14) . . ?
N4 Mo1 N2 85.69(15) . . ?
C16 O2 Mo1 130.7(3) . . ?
C23 O3 Mo1 127.4(3) 2_656 . ?
O1 N1 Mo1 178.3(4) . . ?
C2 N2 N3 106.6(4) . . ?
C2 N2 Mo1 133.6(3) . . ?
N3 N2 Mo1 119.7(3) . . ?
C4 N3 N2 109.8(4) . . ?
C4 N3 B1 129.7(4) . . ?
N2 N3 B1 120.4(4) . . ?
C7 N4 N5 107.2(4) . . ?
C7 N4 Mo1 133.6(4) . . ?
N5 N4 Mo1 119.0(3) . . ?
C9 N5 N4 108.3(5) . . ?
C9 N5 B1 129.7(5) . . ?
N4 N5 B1 120.8(4) . . ?
C14 N6 N7 106.6(4) . . ?
C14 N6 Mo1 132.6(3) . . ?
N7 N6 Mo1 120.8(3) . . ?
C12 N7 N6 109.9(4) . . ?
C12 N7 B1 130.0(4) . . ?
N6 N7 B1 119.4(4) . . ?
N2 C2 C3 109.5(5) . . ?
N2 C2 C1 123.8(5) . . ?
C3 C2 C1 126.7(5) . . ?
C4 C3 C2 106.7(5) . . ?
N3 C4 C3 107.4(5) . . ?
N3 C4 C5 122.3(6) . . ?
C3 C4 C5 130.2(6) . . ?
N4 C7 C8 109.6(5) . . ?
N4 C7 C6 124.2(5) . . ?
C8 C7 C6 126.2(5) . . ?
C9 C8 C7 106.2(5) . . ?
N5 C9 C8 108.7(5) . . ?
N5 C9 C10 122.7(6) . . ?
C8 C9 C10 128.5(6) . . ?
N7 C12 C13 108.9(5) . . ?
N7 C12 C11 122.8(6) . . ?
C13 C12 C11 128.3(6) . . ?
C12 C13 C14 106.4(5) . . ?
N6 C14 C13 108.2(5) . . ?
N6 C14 C15 123.0(5) . . ?
C13 C14 C15 128.7(5) . . ?
O2 C16 C17 110.5(4) . . ?
C22 C17 C18 117.5(5) . . ?
C22 C17 C16 121.6(5) . . ?
C18 C17 C16 120.9(5) . . ?
C19 C18 C17 121.5(5) . . ?
C18 C19 C20 120.9(5) . . ?
C21 C20 C19 117.5(5) . . ?
C21 C20 C23 125.4(5) . . ?
C19 C20 C23 117.0(5) . . ?
C20 C21 C22 121.1(5) . . ?
C17 C22 C21 121.6(5) . . ?
O3 C23 C20 112.9(5) 2_656 . ?
Cl3 C24 Cl2 111.2(5) . . ?
Cl3 C24 Cl1 111.3(5) . . ?
Cl2 C24 Cl1 107.5(5) . . ?
Cl6 C25 Cl5 108.5(6) . . ?
Cl6 C25 Cl4 112.1(5) . . ?
Cl5 C25 Cl4 109.2(5) . . ?
N5 B1 N3 110.2(4) . . ?
N5 B1 N7 106.2(4) . . ?
N3 B1 N7 110.8(4) . . ?

loop_
_geom_bond_atom_site_label_1
_geom_bond_atom_site_label_2
_geom_bond_distance
_geom_bond_site_symmetry_2
_geom_bond_publ_flag
Mo1 N1 1.756(5) . ?
Mo1 O2 1.907(3) . ?
Mo1 O3 1.923(3) . ?
Mo1 N6 2.219(4) . ?
Mo1 N4 2.241(4) . ?
Mo1 N2 2.245(4) . ?
Cl1 C24 1.749(9) . ?
Cl2 C24 1.716(10) . ?
Cl3 C24 1.696(10) . ?
Cl4 C25 1.741(10) . ?
Cl5 C25 1.739(9) . ?
Cl6 C25 1.699(9) . ?
O1 N1 1.204(6) . ?
O2 C16 1.413(6) . ?
O3 C23 1.437(6) 2_656 ?
N2 C2 1.340(6) . ?
N2 N3 1.376(5) . ?
N3 C4 1.343(7) . ?
N3 B1 1.541(7) . ?
N4 C7 1.318(7) . ?
N4 N5 1.389(6) . ?
N5 C9 1.341(7) . ?
N5 B1 1.535(7) . ?
N6 C14 1.349(6) . ?
N6 N7 1.376(5) . ?
N7 C12 1.320(7) . ?
N7 B1 1.544(7) . ?
C1 C2 1.484(8) . ?
C2 C3 1.382(8) . ?
C3 C4 1.379(9) . ?
C4 C5 1.494(9) . ?
C6 C7 1.483(8) . ?
C7 C8 1.389(8) . ?
C8 C9 1.360(9) . ?
C9 C10 1.518(9) . ?
C11 C12 1.498(8) . ?
C12 C13 1.360(9) . ?
C13 C14 1.400(7) . ?
C14 C15 1.483(8) . ?
C16 C17 1.508(7) . ?
C17 C22 1.355(7) . ?
C17 C18 1.384(8) . ?
C18 C19 1.370(7) . ?
C19 C20 1.377(7) . ?
C20 C21 1.376(8) . ?
C20 C23 1.516(7) . ?
C21 C22 1.379(8) . ?
C23 O3 1.437(6) 2_656 ?

loop_
_geom_torsion_atom_site_label_1
_geom_torsion_atom_site_label_2
_geom_torsion_atom_site_label_3
_geom_torsion_atom_site_label_4
_geom_torsion
_geom_torsion_site_symmetry_1
_geom_torsion_site_symmetry_2
_geom_torsion_site_symmetry_3
_geom_torsion_site_symmetry_4
_geom_torsion_publ_flag
N1 Mo1 O2 C16 9.6(4) . . . . ?
O3 Mo1 O2 C16 -89.3(4) . . . . ?
N6 Mo1 O2 C16 103.2(4) . . . . ?
N4 Mo1 O2 C16 134.4(5) . . . . ?
N2 Mo1 O2 C16 -172.4(4) . . . . ?
N1 Mo1 O3 C23 3.3(4) . . . 2_656 ?
O2 Mo1 O3 C23 102.3(4) . . . 2_656 ?
N6 Mo1 O3 C23 -126.8(5) . . . 2_656 ?
N4 Mo1 O3 C23 -89.9(4) . . . 2_656 ?
N2 Mo1 O3 C23 -175.5(4) . . . 2_656 ?
O2 Mo1 N1 O1 58.3(147) . . . . ?
O3 Mo1 N1 O1 162.3(147) . . . . ?
N6 Mo1 N1 O1 -30.3(147) . . . . ?
N4 Mo1 N1 O1 -107.2(147) . . . . ?
N2 Mo1 N1 O1 -49.9(174) . . . . ?
N1 Mo1 N2 C2 159.5(48) . . . . ?
O2 Mo1 N2 C2 51.0(5) . . . . ?
O3 Mo1 N2 C2 -52.6(5) . . . . ?
N6 Mo1 N2 C2 139.9(5) . . . . ?
N4 Mo1 N2 C2 -143.1(5) . . . . ?
N1 Mo1 N2 N3 -22.0(51) . . . . ?
O2 Mo1 N2 N3 -130.5(4) . . . . ?
O3 Mo1 N2 N3 125.9(4) . . . . ?
N6 Mo1 N2 N3 -41.7(3) . . . . ?
N4 Mo1 N2 N3 35.4(3) . . . . ?
C2 N2 N3 C4 0.1(6) . . . . ?
Mo1 N2 N3 C4 -178.8(4) . . . . ?
C2 N2 N3 B1 -176.1(5) . . . . ?
Mo1 N2 N3 B1 5.1(6) . . . . ?
N1 Mo1 N4 C7 -29.6(5) . . . . ?
O2 Mo1 N4 C7 -154.9(5) . . . . ?
O3 Mo1 N4 C7 67.4(5) . . . . ?
N6 Mo1 N4 C7 -122.7(5) . . . . ?
N2 Mo1 N4 C7 152.2(5) . . . . ?
N1 Mo1 N4 N5 143.9(4) . . . . ?
O2 Mo1 N4 N5 18.6(7) . . . . ?
O3 Mo1 N4 N5 -119.1(3) . . . . ?
N6 Mo1 N4 N5 50.8(3) . . . . ?
N2 Mo1 N4 N5 -34.3(3) . . . . ?
C7 N4 N5 C9 -0.3(6) . . . . ?
Mo1 N4 N5 C9 -175.4(4) . . . . ?
C7 N4 N5 B1 168.3(5) . . . . ?
Mo1 N4 N5 B1 -6.7(6) . . . . ?
N1 Mo1 N6 C14 36.0(5) . . . . ?
O2 Mo1 N6 C14 -61.0(5) . . . . ?
O3 Mo1 N6 C14 166.5(5) . . . . ?
N4 Mo1 N6 C14 128.3(5) . . . . ?
N2 Mo1 N6 C14 -144.8(5) . . . . ?
N1 Mo1 N6 N7 -145.4(4) . . . . ?
O2 Mo1 N6 N7 117.6(4) . . . . ?
O3 Mo1 N6 N7 -14.9(7) . . . . ?
N4 Mo1 N6 N7 -53.1(3) . . . . ?
N2 Mo1 N6 N7 33.8(3) . . . . ?
C14 N6 N7 C12 0.3(6) . . . . ?
Mo1 N6 N7 C12 -178.6(4) . . . . ?
C14 N6 N7 B1 -171.1(4) . . . . ?
Mo1 N6 N7 B1 10.0(6) . . . . ?
N3 N2 C2 C3 0.0(6) . . . . ?
Mo1 N2 C2 C3 178.6(4) . . . . ?
N3 N2 C2 C1 -179.8(6) . . . . ?
Mo1 N2 C2 C1 -1.2(9) . . . . ?
N2 C2 C3 C4 -0.1(8) . . . . ?
C1 C2 C3 C4 179.7(6) . . . . ?
N2 N3 C4 C3 -0.2(7) . . . . ?
B1 N3 C4 C3 175.5(6) . . . . ?
N2 N3 C4 C5 178.2(7) . . . . ?
B1 N3 C4 C5 -6.1(11) . . . . ?
C2 C3 C4 N3 0.2(8) . . . . ?
C2 C3 C4 C5 -178.0(8) . . . . ?
N5 N4 C7 C8 0.5(6) . . . . ?
Mo1 N4 C7 C8 174.6(4) . . . . ?
N5 N4 C7 C6 179.8(5) . . . . ?
Mo1 N4 C7 C6 -6.2(8) . . . . ?
N4 C7 C8 C9 -0.5(7) . . . . ?
C6 C7 C8 C9 -179.8(6) . . . . ?
N4 N5 C9 C8 0.0(7) . . . . ?
B1 N5 C9 C8 -167.3(6) . . . . ?
N4 N5 C9 C10 178.2(6) . . . . ?
B1 N5 C9 C10 10.8(10) . . . . ?
C7 C8 C9 N5 0.3(8) . . . . ?
C7 C8 C9 C10 -177.7(7) . . . . ?
N6 N7 C12 C13 1.3(7) . . . . ?
B1 N7 C12 C13 171.5(5) . . . . ?
N6 N7 C12 C11 178.8(6) . . . . ?
B1 N7 C12 C11 -11.0(10) . . . . ?
N7 C12 C13 C14 -2.4(7) . . . . ?
C11 C12 C13 C14 -179.7(7) . . . . ?
N7 N6 C14 C13 -1.8(6) . . . . ?
Mo1 N6 C14 C13 177.0(4) . . . . ?
N7 N6 C14 C15 -179.0(5) . . . . ?
Mo1 N6 C14 C15 -0.2(8) . . . . ?
C12 C13 C14 N6 2.6(7) . . . . ?
C12 C13 C14 C15 179.5(6) . . . . ?
Mo1 O2 C16 C17 103.9(5) . . . . ?
O2 C16 C17 C22 -95.2(7) . . . . ?
O2 C16 C17 C18 83.4(6) . . . . ?
C22 C17 C18 C19 0.4(9) . . . . ?
C16 C17 C18 C19 -178.3(5) . . . . ?
C17 C18 C19 C20 0.2(9) . . . . ?
C18 C19 C20 C21 -0.9(9) . . . . ?
C18 C19 C20 C23 177.5(6) . . . . ?
C19 C20 C21 C22 1.2(10) . . . . ?
C23 C20 C21 C22 -177.1(6) . . . . ?
C18 C17 C22 C21 -0.1(10) . . . . ?
C16 C17 C22 C21 178.6(6) . . . . ?
C20 C21 C22 C17 -0.7(11) . . . . ?
C21 C20 C23 O3 -12.7(9) . . . 2_656 ?
C19 C20 C23 O3 169.0(5) . . . 2_656 ?
C9 N5 B1 N3 -130.8(6) . . . . ?
N4 N5 B1 N3 63.2(6) . . . . ?
C9 N5 B1 N7 109.2(6) . . . . ?
N4 N5 B1 N7 -56.8(6) . . . . ?
C4 N3 B1 N5 122.6(6) . . . . ?
N2 N3 B1 N5 -62.1(6) . . . . ?
C4 N3 B1 N7 -120.1(6) . . . . ?
N2 N3 B1 N7 55.2(6) . . . . ?
C12 N7 B1 N5 -114.4(6) . . . . ?
N6 N7 B1 N5 55.1(5) . . . . ?
C12 N7 B1 N3 126.0(6) . . . . ?
N6 N7 B1 N3 -64.6(6) . . . . ?
N1 Mo1 O3 C23 3.3(4) . . . 2_656 ?
N1 Mo1 O2 C16 9.6(4) . . . . ?
